data_4132177
loop_
_publ_author_name
'Mennie, Katrina M.'
'Banik, Steven M.'
'Reichert, Elaine C.'
'Jacobsen, Eric N.'

_publ_section_title
;
 Catalytic Diastereo- and Enantioselective Fluoroamination of Alkenes.
;
_journal_issue 14
_journal_name_full 'Journal of the American Chemical Society'
_journal_page_first 4797
_journal_page_last 4802
_journal_paper_doi 10.1021/jacs.8b02143
_journal_volume 140
_journal_year 2018
_chemical_absolute_configuration ad
_chemical_formula_sum 'C24 H21 F O6 S'
_chemical_formula_weight 456.47
_space_group_crystal_system orthorhombic
_space_group_IT_number 19
_space_group_name_Hall 'P 2ac 2ab'
_space_group_name_H-M_alt 'P 21 21 21'
_atom_sites_solution_hydrogens geom
_audit_creation_method SHELXL-2014/7
_cell_angle_alpha 90
_cell_angle_beta 90
_cell_angle_gamma 90
_cell_formula_units_Z 4
_cell_length_a 5.2733(3)
_cell_length_b 10.7709(6)
_cell_length_c 37.817(2)
_cell_measurement_reflns_used 3685
_cell_measurement_temperature 100(2)
_cell_measurement_theta_max 27.0
_cell_measurement_theta_min 2.65
_cell_volume 2147.9(2)
_computing_cell_refinement 'SAINT 8.37A (Bruker-AXS, 2015)'
_computing_data_collection 'APEX3 v2016.9-0 (Bruker-AXS, 2016)'
_computing_data_reduction 'SAINT 8.37A (Bruker-AXS, 2015)'
_computing_molecular_graphics 'Bruker SHELXTL (Sheldrick, 2015)'
_computing_publication_material 'Bruker SHELXTL (Sheldrick, 2015)'
_computing_structure_refinement 'SHELXL-2014 (Sheldrick, 2015)'
_computing_structure_solution 'SHELXT-2014 (Sheldrick, 2015)'
_diffrn_ambient_temperature 100(2)
_diffrn_measured_fraction_theta_full 0.997
_diffrn_measured_fraction_theta_max 0.995
_diffrn_measurement_device_type
;
Bruker D8 goniometer with CCD area detector  
;
_diffrn_measurement_method 'omega and phi scans'
_diffrn_radiation_monochromator graphite
_diffrn_radiation_source 'I\mS microfocus tube'
_diffrn_radiation_type MoK\a
_diffrn_radiation_wavelength 0.71073
_diffrn_reflns_av_R_equivalents 0.0505
_diffrn_reflns_av_unetI/netI 0.0711
_diffrn_reflns_Laue_measured_fraction_full 0.997
_diffrn_reflns_Laue_measured_fraction_max 0.995
_diffrn_reflns_limit_h_max 6
_diffrn_reflns_limit_h_min -6
_diffrn_reflns_limit_k_max 10
_diffrn_reflns_limit_k_min -13
_diffrn_reflns_limit_l_max 48
_diffrn_reflns_limit_l_min -32
_diffrn_reflns_number 15038
_diffrn_reflns_point_group_measured_fraction_full 0.993
_diffrn_reflns_point_group_measured_fraction_max 0.989
_diffrn_reflns_theta_full 25.242
_diffrn_reflns_theta_max 27.134
_diffrn_reflns_theta_min 2.487
_exptl_absorpt_coefficient_mu 0.199
_exptl_absorpt_correction_T_max 0.8620
_exptl_absorpt_correction_T_min 0.7187
_exptl_absorpt_correction_type multi-scan
_exptl_absorpt_process_details sadabs
_exptl_crystal_colour colorless
_exptl_crystal_density_diffrn 1.412
_exptl_crystal_description plate
_exptl_crystal_F_000 952
_exptl_crystal_size_max 0.180
_exptl_crystal_size_mid 0.040
_exptl_crystal_size_min 0.020
_refine_diff_density_max 0.304
_refine_diff_density_min -0.349
_refine_diff_density_rms 0.062
_refine_ls_abs_structure_details
;
 Flack x determined using 1250 quotients [(I+)-(I-)]/[(I+)+(I-)]
 (Parsons, Flack and Wagner, Acta Cryst. B69 (2013) 249-259).
;
_refine_ls_abs_structure_Flack -0.01(5)
_refine_ls_extinction_method none
_refine_ls_goodness_of_fit_ref 1.082
_refine_ls_hydrogen_treatment constr
_refine_ls_matrix_type full
_refine_ls_number_parameters 318
_refine_ls_number_reflns 4709
_refine_ls_number_restraints 72
_refine_ls_restrained_S_all 1.076
_refine_ls_R_factor_all 0.0749
_refine_ls_R_factor_gt 0.0516
_refine_ls_shift/su_max 0.001
_refine_ls_shift/su_mean 0.000
_refine_ls_structure_factor_coef Fsqd
_refine_ls_weighting_details 'w=1/[\s^2^(Fo^2^)+(0.0247P)^2^+1.0686P] where P=(Fo^2^+2Fc^2^)/3'
_refine_ls_weighting_scheme calc
_refine_ls_wR_factor_gt 0.0858
_refine_ls_wR_factor_ref 0.0931
_reflns_Friedel_coverage 0.695
_reflns_Friedel_fraction_full 0.987
_reflns_Friedel_fraction_max 0.980
_reflns_number_gt 3791
_reflns_number_total 4709
_reflns_threshold_expression 'I > 2\s(I)'
_cod_data_source_file ja8b02143_si_008.cif
_cod_data_source_block KM-7-95
_cod_database_code 4132177
_shelx_shelxl_version_number 2014/7
_shelx_space_group_comment
;
The symmetry employed for this shelxl refinement is uniquely defined
by the following loop, which should always be used as a source of
symmetry information in preference to the above space-group names.
They are only intended as comments.
;
_shelx_estimated_absorpt_t_min 0.965
_shelx_estimated_absorpt_t_max 0.996

loop_
_space_group_symop_operation_xyz
'x, y, z'
'-x+1/2, -y, z+1/2'
'-x, y+1/2, -z+1/2'
'x+1/2, -y+1/2, -z'

loop_
_atom_site_label
_atom_site_type_symbol
_atom_site_fract_x
_atom_site_fract_y
_atom_site_fract_z
_atom_site_U_iso_or_equiv
_atom_site_adp_type
_atom_site_occupancy
_atom_site_site_symmetry_order
_atom_site_calc_flag
_atom_site_refinement_flags_posn
_atom_site_refinement_flags_adp
_atom_site_refinement_flags_occupancy
_atom_site_disorder_assembly
_atom_site_disorder_group
S1 S 1.22618(17) 0.38210(7) 0.45824(2) 0.0160(2) Uani 1 1 d . . . . .
F1 F 1.2613(4) 0.79494(17) 0.58808(5) 0.0263(5) Uani 1 1 d . . . . .
O1 O 1.3447(5) 0.4558(2) 0.43079(6) 0.0224(6) Uani 1 1 d . . . . .
O2 O 1.3691(5) 0.2803(2) 0.47280(6) 0.0217(6) Uani 1 1 d . . . . .
O3 O 1.0114(4) 0.59994(19) 0.62234(5) 0.0175(6) Uani 1 1 d . . . . .
O4 O 0.7396(5) 0.4616(2) 0.59809(6) 0.0246(6) Uani 1 1 d . . . . .
C1 C 0.9095(7) 0.6519(3) 0.51799(8) 0.0183(8) Uani 1 1 d . . . . .
H1 H 0.7706 0.7079 0.5167 0.022 Uiso 1 1 calc R U . . .
C2 C 0.9475(7) 0.5663(3) 0.49113(8) 0.0173(8) Uani 1 1 d . . . . .
H2 H 0.8358 0.5631 0.4714 0.021 Uiso 1 1 calc R U . . .
C3 C 1.1516(7) 0.4851(3) 0.49347(8) 0.0143(8) Uani 1 1 d . . . . .
C4 C 1.3129(7) 0.4876(3) 0.52227(8) 0.0183(8) Uani 1 1 d . . . . .
H4 H 1.4499 0.4306 0.5238 0.022 Uiso 1 1 calc R U . . .
C5 C 1.2739(7) 0.5735(3) 0.54895(8) 0.0177(8) Uani 1 1 d . . . . .
H5 H 1.3847 0.5757 0.5687 0.021 Uiso 1 1 calc R U . . .
C6 C 1.0726(7) 0.6566(3) 0.54679(8) 0.0160(8) Uani 1 1 d . . . . .
C7 C 1.0259(7) 0.7520(3) 0.57548(8) 0.0187(8) Uani 1 1 d . . . . .
H7 H 0.9313 0.8236 0.5650 0.022 Uiso 1 1 calc R U . . .
C8 C 0.8754(7) 0.7017(3) 0.60657(8) 0.0176(8) Uani 1 1 d . . . . .
H8 H 0.7058 0.6723 0.5982 0.021 Uiso 1 1 calc R U . . .
C9 C 0.8407(8) 0.8000(3) 0.63463(9) 0.0250(9) Uani 1 1 d . . . . .
H9AA H 1.0081 0.8339 0.6415 0.030 Uiso 0.421(12) 1 calc R U P A 1
H9AB H 0.7372 0.8689 0.6250 0.030 Uiso 0.421(12) 1 calc R U P A 1
H9BC H 1.0045 0.8210 0.6460 0.030 Uiso 0.579(12) 1 calc R U P A 2
H9BD H 0.7659 0.8763 0.6245 0.030 Uiso 0.579(12) 1 calc R U P A 2
C10 C 0.9367(7) 0.3251(3) 0.44223(9) 0.0212(8) Uani 1 1 d . . . . .
H10A H 0.8436 0.3924 0.4305 0.032 Uiso 1 1 calc R U . . .
H10B H 0.8358 0.2930 0.4620 0.032 Uiso 1 1 calc R U . . .
H10C H 0.9688 0.2583 0.4252 0.032 Uiso 1 1 calc R U . . .
C11 C 0.9227(7) 0.4836(3) 0.61617(8) 0.0163(8) Uani 1 1 d . . . . .
C12 C 1.0808(7) 0.3897(3) 0.63440(8) 0.0154(7) Uani 1 1 d . . . . .
C13 C 1.0210(8) 0.2642(3) 0.62982(9) 0.0231(9) Uani 1 1 d . . . . .
H13 H 0.8797 0.2411 0.6157 0.028 Uiso 1 1 calc R U . . .
C14 C 1.1663(8) 0.1741(3) 0.64572(9) 0.0294(10) Uani 1 1 d . . . . .
H14 H 1.1271 0.0889 0.6422 0.035 Uiso 1 1 calc R U . . .
C15 C 1.3682(8) 0.2069(3) 0.66674(9) 0.0273(10) Uani 1 1 d . . . . .
H15 H 1.4677 0.1444 0.6778 0.033 Uiso 1 1 calc R U . . .
C16 C 1.4270(8) 0.3309(3) 0.67186(10) 0.0291(10) Uani 1 1 d . . . . .
H16 H 1.5662 0.3534 0.6865 0.035 Uiso 1 1 calc R U . . .
C17 C 1.2831(8) 0.4216(3) 0.65571(8) 0.0225(9) Uani 1 1 d . . . . .
H17 H 1.3236 0.5067 0.6593 0.027 Uiso 1 1 calc R U . . .
O5 O 0.719(5) 0.749(3) 0.6649(8) 0.018(3) Uani 0.421(12) 1 d D U P A 1
C18 C 0.577(5) 0.8253(18) 0.6834(7) 0.027(3) Uani 0.421(12) 1 d D U P A 1
C19 C 0.411(12) 0.764(3) 0.7098(16) 0.027(3) Uani 0.421(12) 1 d D U P A 1
C20 C 0.441(6) 0.641(3) 0.7191(10) 0.027(3) Uani 0.421(12) 1 d D U P A 1
H20 H 0.5600 0.5905 0.7070 0.032 Uiso 0.421(12) 1 calc R U P A 1
C21 C 0.295(5) 0.592(3) 0.7465(8) 0.034(3) Uani 0.421(12) 1 d D U P A 1
H21 H 0.3206 0.5093 0.7542 0.041 Uiso 0.421(12) 1 calc R U P A 1
C22 C 0.112(5) 0.666(2) 0.7625(8) 0.032(3) Uani 0.421(12) 1 d D U P A 1
H22 H 0.0137 0.6322 0.7812 0.039 Uiso 0.421(12) 1 calc R U P A 1
C23 C 0.070(6) 0.786(2) 0.7520(9) 0.036(3) Uani 0.421(12) 1 d D U P A 1
H23 H -0.0644 0.8330 0.7620 0.043 Uiso 0.421(12) 1 calc R U P A 1
C24 C 0.227(6) 0.837(2) 0.7265(8) 0.036(3) Uani 0.421(12) 1 d D U P A 1
H24 H 0.2100 0.9219 0.7203 0.043 Uiso 0.421(12) 1 calc R U P A 1
O6 O 0.614(3) 0.9343(13) 0.6805(4) 0.053(3) Uani 0.421(12) 1 d D U P A 1
O5A O 0.666(3) 0.742(2) 0.6601(5) 0.018(3) Uani 0.579(12) 1 d D . P A 2
C18A C 0.519(3) 0.8152(13) 0.6793(5) 0.027(3) Uani 0.579(12) 1 d D . P A 2
C19A C 0.398(8) 0.751(2) 0.7096(12) 0.027(3) Uani 0.579(12) 1 d D . P A 2
C20A C 0.485(4) 0.638(2) 0.7220(7) 0.027(3) Uani 0.579(12) 1 d D . P A 2
H20A H 0.6297 0.6002 0.7116 0.032 Uiso 0.579(12) 1 calc R U P A 2
C21A C 0.360(3) 0.5786(18) 0.7497(6) 0.034(3) Uani 0.579(12) 1 d D . P A 2
H21A H 0.4140 0.4989 0.7573 0.041 Uiso 0.579(12) 1 calc R U P A 2
C22A C 0.157(4) 0.6354(15) 0.7661(5) 0.032(3) Uani 0.579(12) 1 d D . P A 2
H22A H 0.0742 0.5953 0.7853 0.039 Uiso 0.579(12) 1 calc R U P A 2
C23A C 0.075(4) 0.7497(14) 0.7548(6) 0.036(3) Uani 0.579(12) 1 d D . P A 2
H23A H -0.0616 0.7898 0.7667 0.043 Uiso 0.579(12) 1 calc R U P A 2
C24A C 0.191(4) 0.8067(14) 0.7260(6) 0.036(3) Uani 0.579(12) 1 d D . P A 2
H24A H 0.1291 0.8840 0.7175 0.043 Uiso 0.579(12) 1 calc R U P A 2
O6A O 0.478(2) 0.9224(9) 0.6720(3) 0.053(3) Uani 0.579(12) 1 d D . P A 2

loop_
_atom_site_aniso_label
_atom_site_aniso_U_11
_atom_site_aniso_U_22
_atom_site_aniso_U_33
_atom_site_aniso_U_23
_atom_site_aniso_U_13
_atom_site_aniso_U_12
S1 0.0157(5) 0.0166(4) 0.0156(4) 0.0011(3) 0.0018(4) -0.0011(4)
F1 0.0295(13) 0.0220(10) 0.0273(11) -0.0034(8) -0.0010(11) -0.0058(11)
O1 0.0292(16) 0.0182(12) 0.0197(12) -0.0008(10) 0.0068(11) -0.0034(12)
O2 0.0238(15) 0.0203(12) 0.0212(12) 0.0002(10) 0.0004(12) 0.0049(11)
O3 0.0247(15) 0.0117(12) 0.0161(11) 0.0014(9) -0.0039(11) 0.0013(11)
O4 0.0275(16) 0.0211(13) 0.0251(12) 0.0026(10) -0.0084(13) -0.0030(13)
C1 0.020(2) 0.0170(17) 0.0181(17) 0.0043(13) 0.0039(16) 0.0046(16)
C2 0.015(2) 0.0246(18) 0.0127(16) 0.0043(15) -0.0013(15) 0.0007(17)
C3 0.017(2) 0.0146(16) 0.0117(15) 0.0040(13) 0.0027(15) -0.0009(15)
C4 0.016(2) 0.0161(16) 0.0225(17) 0.0048(14) -0.0016(16) 0.0017(15)
C5 0.019(2) 0.0181(16) 0.0164(16) 0.0033(13) -0.0050(16) -0.0034(16)
C6 0.022(2) 0.0137(16) 0.0126(16) 0.0039(13) 0.0018(16) -0.0018(15)
C7 0.020(2) 0.0143(17) 0.0213(17) 0.0041(14) -0.0055(17) 0.0014(17)
C8 0.023(2) 0.0139(17) 0.0159(17) 0.0020(13) -0.0028(16) 0.0034(16)
C9 0.038(3) 0.0178(17) 0.0192(17) 0.0006(14) 0.0023(18) 0.0037(18)
C10 0.015(2) 0.0242(19) 0.0240(18) -0.0037(15) -0.0017(17) -0.0003(17)
C11 0.021(2) 0.0152(17) 0.0122(16) 0.0002(13) 0.0035(16) 0.0003(16)
C12 0.020(2) 0.0154(16) 0.0114(15) -0.0002(14) 0.0018(15) 0.0018(17)
C13 0.034(3) 0.0179(19) 0.0174(17) -0.0012(15) 0.0017(17) 0.0003(18)
C14 0.049(3) 0.0144(18) 0.025(2) 0.0025(15) 0.004(2) 0.0060(19)
C15 0.036(3) 0.023(2) 0.0236(19) 0.0097(16) 0.003(2) 0.0106(19)
C16 0.029(3) 0.030(2) 0.029(2) 0.0069(17) -0.0066(19) 0.0030(19)
C17 0.028(2) 0.0163(17) 0.0232(17) 0.0030(14) -0.0007(18) -0.0003(17)
O5 0.021(7) 0.019(3) 0.013(5) -0.003(3) -0.005(4) 0.006(5)
C18 0.034(8) 0.025(3) 0.021(4) -0.007(3) -0.003(5) 0.007(4)
C19 0.031(4) 0.029(5) 0.0194(18) -0.009(4) 0.000(3) 0.007(5)
C20 0.025(7) 0.037(3) 0.018(4) -0.007(2) -0.008(5) 0.004(4)
C21 0.034(8) 0.044(5) 0.024(4) 0.000(3) -0.001(6) 0.005(5)
C22 0.033(6) 0.040(8) 0.023(4) -0.007(5) 0.001(4) 0.000(5)
C23 0.035(3) 0.038(9) 0.034(4) -0.014(7) 0.007(3) 0.002(7)
C24 0.036(6) 0.032(7) 0.039(2) -0.010(5) 0.004(4) 0.006(5)
O6 0.075(7) 0.024(2) 0.060(5) 0.006(3) 0.033(5) 0.028(5)
O5A 0.021(7) 0.019(3) 0.013(5) -0.003(3) -0.005(4) 0.006(5)
C18A 0.034(8) 0.025(3) 0.021(4) -0.007(3) -0.003(5) 0.007(4)
C19A 0.031(4) 0.029(5) 0.0194(18) -0.009(4) 0.000(3) 0.007(5)
C20A 0.025(7) 0.037(3) 0.018(4) -0.007(2) -0.008(5) 0.004(4)
C21A 0.034(8) 0.044(5) 0.024(4) 0.000(3) -0.001(6) 0.005(5)
C22A 0.033(6) 0.040(8) 0.023(4) -0.007(5) 0.001(4) 0.000(5)
C23A 0.035(3) 0.038(9) 0.034(4) -0.014(7) 0.007(3) 0.002(7)
C24A 0.036(6) 0.032(7) 0.039(2) -0.010(5) 0.004(4) 0.006(5)
O6A 0.075(7) 0.024(2) 0.060(5) 0.006(3) 0.033(5) 0.028(5)

loop_
_atom_type_symbol
_atom_type_description
_atom_type_scat_dispersion_real
_atom_type_scat_dispersion_imag
_atom_type_scat_source
C C 0.0033 0.0016 'International Tables Vol C Tables 4.2.6.8 and 6.1.1.4'
H H 0.0000 0.0000 'International Tables Vol C Tables 4.2.6.8 and 6.1.1.4'
F F 0.0171 0.0103 'International Tables Vol C Tables 4.2.6.8 and 6.1.1.4'
O O 0.0106 0.0060 'International Tables Vol C Tables 4.2.6.8 and 6.1.1.4'
S S 0.1246 0.1234 'International Tables Vol C Tables 4.2.6.8 and 6.1.1.4'

loop_
_geom_angle_atom_site_label_1
_geom_angle_atom_site_label_2
_geom_angle_atom_site_label_3
_geom_angle
O2 S1 O1 117.74(15)
O2 S1 C10 108.75(16)
O1 S1 C10 108.67(16)
O2 S1 C3 107.73(14)
O1 S1 C3 106.87(14)
C10 S1 C3 106.54(17)
C11 O3 C8 117.4(3)
C2 C1 C6 120.6(3)
C2 C1 H1 119.7
C6 C1 H1 119.7
C1 C2 C3 118.9(3)
C1 C2 H2 120.5
C3 C2 H2 120.5
C4 C3 C2 121.0(3)
C4 C3 S1 117.8(3)
C2 C3 S1 121.1(2)
C3 C4 C5 119.7(3)
C3 C4 H4 120.1
C5 C4 H4 120.1
C4 C5 C6 120.1(3)
C4 C5 H5 120.0
C6 C5 H5 120.0
C1 C6 C5 119.7(3)
C1 C6 C7 119.1(3)
C5 C6 C7 121.3(3)
F1 C7 C6 108.8(3)
F1 C7 C8 108.4(3)
C6 C7 C8 113.4(3)
F1 C7 H7 108.7
C6 C7 H7 108.7
C8 C7 H7 108.7
O3 C8 C9 107.6(3)
O3 C8 C7 109.4(3)
C9 C8 C7 110.9(3)
O3 C8 H8 109.6
C9 C8 H8 109.6
C7 C8 H8 109.6
O5 C9 C8 110.4(13)
O5A C9 C8 103.8(8)
O5 C9 H9AA 109.6
C8 C9 H9AA 109.6
O5 C9 H9AB 109.6
C8 C9 H9AB 109.6
H9AA C9 H9AB 108.1
O5A C9 H9BC 111.0
C8 C9 H9BC 111.0
O5A C9 H9BD 111.0
C8 C9 H9BD 111.0
H9BC C9 H9BD 109.0
S1 C10 H10A 109.5
S1 C10 H10B 109.5
H10A C10 H10B 109.5
S1 C10 H10C 109.5
H10A C10 H10C 109.5
H10B C10 H10C 109.5
O4 C11 O3 123.7(3)
O4 C11 C12 125.4(3)
O3 C11 C12 110.9(3)
C17 C12 C13 119.1(3)
C17 C12 C11 122.5(3)
C13 C12 C11 118.4(3)
C14 C13 C12 120.2(4)
C14 C13 H13 119.9
C12 C13 H13 119.9
C13 C14 C15 120.2(3)
C13 C14 H14 119.9
C15 C14 H14 119.9
C14 C15 C16 120.2(4)
C14 C15 H15 119.9
C16 C15 H15 119.9
C17 C16 C15 119.9(4)
C17 C16 H16 120.1
C15 C16 H16 120.1
C16 C17 C12 120.5(3)
C16 C17 H17 119.8
C12 C17 H17 119.8
C18 O5 C9 116(3)
O6 C18 O5 118(2)
O6 C18 C19 126(2)
O5 C18 C19 114.6(19)
C20 C19 C24 120.1(16)
C20 C19 C18 122.1(18)
C24 C19 C18 117.8(18)
C19 C20 C21 119.4(19)
C19 C20 H20 120.3
C21 C20 H20 120.3
C22 C21 C20 119.4(17)
C22 C21 H21 120.3
C20 C21 H21 120.3
C23 C22 C21 121.8(17)
C23 C22 H22 119.1
C21 C22 H22 119.1
C22 C23 C24 118.5(18)
C22 C23 H23 120.7
C24 C23 H23 120.7
C23 C24 C19 120.5(16)
C23 C24 H24 119.7
C19 C24 H24 119.7
C18A O5A C9 118.2(19)
O6A C18A O5A 123.3(17)
O6A C18A C19A 123.3(15)
O5A C18A C19A 113.3(13)
C20A C19A C24A 119.4(12)
C20A C19A C18A 122.2(13)
C24A C19A C18A 118.4(15)
C19A C20A C21A 120.1(13)
C19A C20A H20A 120.0
C21A C20A H20A 120.0
C22A C21A C20A 120.2(12)
C22A C21A H21A 119.9
C20A C21A H21A 119.9
C23A C22A C21A 120.2(12)
C23A C22A H22A 119.9
C21A C22A H22A 119.9
C22A C23A C24A 119.8(12)
C22A C23A H23A 120.1
C24A C23A H23A 120.1
C19A C24A C23A 120.1(13)
C19A C24A H24A 120.0
C23A C24A H24A 120.0

loop_
_geom_bond_atom_site_label_1
_geom_bond_atom_site_label_2
_geom_bond_distance
S1 O2 1.440(2)
S1 O1 1.449(2)
S1 C10 1.753(4)
S1 C3 1.778(3)
F1 C7 1.407(4)
O3 C11 1.358(4)
O3 C8 1.439(4)
O4 C11 1.207(4)
C1 C2 1.387(4)
C1 C6 1.389(5)
C1 H1 0.9500
C2 C3 1.389(5)
C2 H2 0.9500
C3 C4 1.382(4)
C4 C5 1.384(4)
C4 H4 0.9500
C5 C6 1.391(5)
C5 H5 0.9500
C6 C7 1.514(4)
C7 C8 1.519(5)
C7 H7 1.0000
C8 C9 1.510(4)
C8 H8 1.0000
C9 O5 1.42(4)
C9 O5A 1.47(2)
C9 H9AA 0.9900
C9 H9AB 0.9900
C9 H9BC 0.9900
C9 H9BD 0.9900
C10 H10A 0.9800
C10 H10B 0.9800
C10 H10C 0.9800
C11 C12 1.481(5)
C12 C17 1.381(5)
C12 C13 1.399(5)
C13 C14 1.375(5)
C13 H13 0.9500
C14 C15 1.375(6)
C14 H14 0.9500
C15 C16 1.384(5)
C15 H15 0.9500
C16 C17 1.380(5)
C16 H16 0.9500
C17 H17 0.9500
O5 C18 1.313(16)
C18 O6 1.195(16)
C18 C19 1.483(17)
C19 C20 1.380(18)
C19 C24 1.396(16)
C20 C21 1.394(16)
C20 H20 0.9500
C21 C22 1.386(16)
C21 H21 0.9500
C22 C23 1.369(15)
C22 H22 0.9500
C23 C24 1.387(16)
C23 H23 0.9500
C24 H24 0.9500
O5A C18A 1.324(11)
C18A O6A 1.207(12)
C18A C19A 1.486(13)
C19A C20A 1.381(16)
C19A C24A 1.394(12)
C20A C21A 1.390(12)
C20A H20A 0.9500
C21A C22A 1.378(12)
C21A H21A 0.9500
C22A C23A 1.374(12)
C22A H22A 0.9500
C23A C24A 1.394(12)
C23A H23A 0.9500
C24A H24A 0.9500

loop_
_geom_torsion_atom_site_label_1
_geom_torsion_atom_site_label_2
_geom_torsion_atom_site_label_3
_geom_torsion_atom_site_label_4
_geom_torsion
C6 C1 C2 C3 0.0(5)
C1 C2 C3 C4 1.1(5)
C1 C2 C3 S1 -174.7(3)
O2 S1 C3 C4 27.0(3)
O1 S1 C3 C4 -100.4(3)
C10 S1 C3 C4 143.5(3)
O2 S1 C3 C2 -157.1(3)
O1 S1 C3 C2 75.5(3)
C10 S1 C3 C2 -40.6(3)
C2 C3 C4 C5 -1.2(5)
S1 C3 C4 C5 174.7(3)
C3 C4 C5 C6 0.2(5)
C2 C1 C6 C5 -0.9(5)
C2 C1 C6 C7 179.6(3)
C4 C5 C6 C1 0.8(5)
C4 C5 C6 C7 -179.7(3)
C1 C6 C7 F1 -143.7(3)
C5 C6 C7 F1 36.8(4)
C1 C6 C7 C8 95.6(4)
C5 C6 C7 C8 -84.0(4)
C11 O3 C8 C9 133.9(3)
C11 O3 C8 C7 -105.5(3)
F1 C7 C8 O3 -60.9(3)
C6 C7 C8 O3 60.0(4)
F1 C7 C8 C9 57.7(4)
C6 C7 C8 C9 178.6(3)
O3 C8 C9 O5 -55.3(12)
C7 C8 C9 O5 -175.0(12)
O3 C8 C9 O5A -67.4(9)
C7 C8 C9 O5A 173.0(8)
C8 O3 C11 O4 0.8(4)
C8 O3 C11 C12 -179.4(3)
O4 C11 C12 C17 -177.7(3)
O3 C11 C12 C17 2.5(4)
O4 C11 C12 C13 2.0(5)
O3 C11 C12 C13 -177.8(3)
C17 C12 C13 C14 -1.5(5)
C11 C12 C13 C14 178.7(3)
C12 C13 C14 C15 1.2(5)
C13 C14 C15 C16 -0.3(6)
C14 C15 C16 C17 -0.3(6)
C15 C16 C17 C12 -0.1(6)
C13 C12 C17 C16 1.0(5)
C11 C12 C17 C16 -179.3(3)
C8 C9 O5 C18 -150.0(17)
C9 O5 C18 O6 -21(3)
C9 O5 C18 C19 167(4)
O6 C18 C19 C20 -158(6)
O5 C18 C19 C20 13(9)
O6 C18 C19 C24 19(8)
O5 C18 C19 C24 -170(5)
C24 C19 C20 C21 -3(10)
C18 C19 C20 C21 174(4)
C19 C20 C21 C22 4(7)
C20 C21 C22 C23 0(4)
C21 C22 C23 C24 -5(5)
C22 C23 C24 C19 5(6)
C20 C19 C24 C23 -1(9)
C18 C19 C24 C23 -179(5)
C8 C9 O5A C18A -152.6(12)
C9 O5A C18A O6A 17(2)
C9 O5A C18A C19A -166(3)
O6A C18A C19A C20A -166(4)
O5A C18A C19A C20A 17(6)
O6A C18A C19A C24A 14(6)
O5A C18A C19A C24A -164(3)
C24A C19A C20A C21A 3(7)
C18A C19A C20A C21A -178(3)
C19A C20A C21A C22A -3(5)
C20A C21A C22A C23A 1(3)
C21A C22A C23A C24A 2(3)
C20A C19A C24A C23A 1(6)
C18A C19A C24A C23A -179(3)
C22A C23A C24A C19A -3(4)
